data_4333717
loop_
_publ_author_name
'Volodymyr Vreshch'
'Brigitte Nohra'
'Christophe Lescop'
'R\'egis R\'eau'

_publ_section_title
;
 Synthesis of Small Tetranuclear Cu(I) Metallacycles Based on Bridging
 Pseudohalogenide Ions
;
_journal_name_full 'Inorganic Chemistry'
_journal_page_first 1496
_journal_page_last 1503
_journal_paper_doi 10.1021/ic3022535
_journal_volume 52
_journal_year 2013
_chemical_compound_source 'synthesis as described'
_chemical_formula_sum 'C96 H84 Cu4 F12 N14 P6'
_chemical_formula_weight 2101.75
_chemical_name_systematic
;
 ?
;
_space_group_IT_number 15
_symmetry_cell_setting monoclinic
_symmetry_Int_Tables_number 15
_symmetry_space_group_name_Hall '-C 2yc'
_symmetry_space_group_name_H-M 'C 1 2/c 1'
_atom_sites_solution_hydrogens geom
_atom_sites_solution_primary direct
_atom_sites_solution_secondary difmap
_audit_conform_dict_location ftp://ftp.iucr.org/pub/cif_core.dic
_audit_conform_dict_name cif_core.dic
_audit_conform_dict_version 2.3
_audit_creation_date 2011-05-10T16:50:10-00:00
_audit_creation_method 'WinGX routine CIF_UPDATE'
_cell_angle_alpha 90
_cell_angle_beta 133.955(3)
_cell_angle_gamma 90
_cell_formula_units_Z 4
_cell_length_a 28.698(2)
_cell_length_b 24.479(2)
_cell_length_c 22.7420(18)
_cell_measurement_reflns_used 0
_cell_measurement_temperature 100(2)
_cell_measurement_theta_max 0
_cell_measurement_theta_min 0
_cell_measurement_wavelength 0.71073
_cell_volume 11501.0(16)
_computing_molecular_graphics 'Ortep-3 for Windows (Farrugia, 1997)'
_computing_publication_material 'WinGX publication routines (Farrugia, 1999)'
_computing_structure_refinement 'SHELXL-97 (Sheldrick, 1997)'
_computing_structure_solution 'SHELXS-86 (Sheldrick, 1986)'
_diffrn_ambient_temperature 100(2)
_diffrn_detector 'CCD plate'
_diffrn_measured_fraction_theta_full 0.991
_diffrn_measured_fraction_theta_max 0.991
_diffrn_measurement_device_type 'APEXII, Bruker-AXS'
_diffrn_measurement_method 'CCD rotation images, thick slices'
_diffrn_radiation_monochromator graphite
_diffrn_radiation_probe x-ray
_diffrn_radiation_type MoK\a
_diffrn_radiation_wavelength 0.71069
_diffrn_reflns_av_R_equivalents 0.0381
_diffrn_reflns_av_unetI/netI 0.0371
_diffrn_reflns_limit_h_max 37
_diffrn_reflns_limit_h_min -23
_diffrn_reflns_limit_k_max 31
_diffrn_reflns_limit_k_min -30
_diffrn_reflns_limit_l_max 19
_diffrn_reflns_limit_l_min -29
_diffrn_reflns_number 54858
_diffrn_reflns_theta_full 27.53
_diffrn_reflns_theta_max 27.53
_diffrn_reflns_theta_min 1.23
_diffrn_source 'Enraf Nonius FR590'
_exptl_absorpt_coefficient_mu 0.877
_exptl_absorpt_correction_T_max 0.7488
_exptl_absorpt_correction_T_min 0.6820
_exptl_absorpt_correction_type multi-scan
_exptl_absorpt_process_details
;
  [Sheldrick, G.M. (2002). SADABS Bruker AXS Inc., Madison, Wisconsin, USA]
;
_exptl_crystal_colour red
_exptl_crystal_density_diffrn 1.214
_exptl_crystal_description prism
_exptl_crystal_F_000 4288
_exptl_crystal_size_max 0.4
_exptl_crystal_size_mid 0.4
_exptl_crystal_size_min 0.35
_platon_squeeze_details
;
;
_refine_diff_density_max 2.501
_refine_diff_density_min -1.061
_refine_diff_density_rms 0.17
_refine_ls_extinction_method none
_refine_ls_goodness_of_fit_ref 1.093
_refine_ls_hydrogen_treatment constr
_refine_ls_matrix_type full
_refine_ls_number_parameters 695
_refine_ls_number_reflns 13173
_refine_ls_number_restraints 130
_refine_ls_restrained_S_all 1.122
_refine_ls_R_factor_all 0.0905
_refine_ls_R_factor_gt 0.0775
_refine_ls_shift/su_max 0.034
_refine_ls_shift/su_mean 0.001
_refine_ls_structure_factor_coef Fsqd
_refine_ls_weighting_details 'calc w=1/[\s^2^(Fo^2^)+(0.1740P)^2^+20.3765P] where P=(Fo^2^+2Fc^2^)/3'
_refine_ls_weighting_scheme calc
_refine_ls_wR_factor_gt 0.2435
_refine_ls_wR_factor_ref 0.2536
_reflns_number_gt 10155
_reflns_number_total 13173
_reflns_threshold_expression >2sigma(I)
_cod_data_source_file ic3022535_si_002_3.cif
_cod_data_source_block compound8
_cod_original_sg_symbol_H-M 'C 2/c'
_cod_database_code 4333717

loop_
_symmetry_equiv_pos_as_xyz
'x, y, z'
'-x, y, -z+1/2'
'x+1/2, y+1/2, z'
'-x+1/2, y+1/2, -z+1/2'
'-x, -y, -z'
'x, -y, z-1/2'
'-x+1/2, -y+1/2, -z'
'x+1/2, -y+1/2, z-1/2'

loop_
_atom_site_label
_atom_site_type_symbol
_atom_site_fract_x
_atom_site_fract_y
_atom_site_fract_z
_atom_site_U_iso_or_equiv
_atom_site_adp_type
_atom_site_occupancy
_atom_site_symmetry_multiplicity
_atom_site_calc_flag
_atom_site_refinement_flags
_atom_site_disorder_assembly
_atom_site_disorder_group
Cu1 Cu 0.37563(2) 0.076618(19) 0.55289(3) 0.02159(16) Uani 1 1 d . . .
Cu2 Cu 0.35934(2) 0.02023(2) 0.63177(3) 0.02502(16) Uani 1 1 d . . .
P1 P 0.31592(5) 0.10517(4) 0.58423(6) 0.0198(2) Uani 1 1 d . A .
P2 P 0.31096(5) 0.02191(5) 0.44281(7) 0.0294(3) Uani 1 1 d . B .
N1 N 0.36799(16) 0.15746(14) 0.5216(2) 0.0231(7) Uani 1 1 d . A .
N2 N 0.29110(18) 0.01004(17) 0.6372(2) 0.0322(8) Uani 1 1 d . . .
N3 N 0.3666(3) -0.05537(18) 0.6010(3) 0.0518(12) Uani 1 1 d . B .
N4 N 0.2799(3) 0.1144(2) 0.3407(3) 0.0541(13) Uani 1 1 d . . .
N5 N 0.47100(18) 0.06925(17) 0.6314(2) 0.0322(8) Uani 1 1 d . . .
N6 N 0.51294(17) 0.04330(15) 0.6902(2) 0.0283(8) Uani 1 1 d . . .
N7 N 0.44415(19) 0.01849(16) 0.7529(2) 0.0350(9) Uani 1 1 d . . .
C1 C 0.2741(2) 0.15428(16) 0.5003(2) 0.0224(8) Uani 1 1 d . A .
C2 C 0.2096(2) 0.15408(17) 0.4533(2) 0.0261(8) Uani 1 1 d . . .
C3 C 0.1590(2) 0.18576(19) 0.3754(3) 0.0349(10) Uani 1 1 d D A 1
H3A H 0.155 0.2225 0.3897 0.042 Uiso 1 1 calc R A 1
H3B H 0.1743 0.1907 0.3479 0.042 Uiso 1 1 calc R A 1
C4A C 0.0951(4) 0.1605(4) 0.3179(5) 0.0304(18) Uani 0.5 1 d PDU A 1
H4A1 H 0.097 0.125 0.2988 0.036 Uiso 0.5 1 calc PR A 1
H4A2 H 0.0639 0.1845 0.27 0.036 Uiso 0.5 1 calc PR A 1
C5A C 0.0749(4) 0.1524(5) 0.3638(5) 0.031(2) Uani 0.5 1 d PDU A 1
H5A1 H 0.0292 0.1404 0.3249 0.037 Uiso 0.5 1 calc PR A 1
H5A2 H 0.0778 0.1878 0.3873 0.037 Uiso 0.5 1 calc PR A 1
C6 C 0.1188(2) 0.1082(2) 0.4360(3) 0.0409(12) Uani 1 1 d D A 1
H6A H 0.1129 0.1123 0.4738 0.049 Uiso 1 1 calc R A 1
H6B H 0.1049 0.0709 0.4127 0.049 Uiso 1 1 calc R A 1
C4B C 0.0897(4) 0.1807(4) 0.3446(6) 0.034(2) Uani 0.5 1 d PDU A 2
H4B1 H 0.0886 0.2048 0.3786 0.041 Uiso 0.5 1 calc PR A 2
H4B2 H 0.0568 0.1943 0.2877 0.041 Uiso 0.5 1 calc PR A 2
C5B C 0.0707(4) 0.1235(5) 0.3470(5) 0.032(2) Uani 0.5 1 d PDU A 2
H5B1 H 0.0261 0.123 0.3237 0.038 Uiso 0.5 1 calc PR A 2
H5B2 H 0.0733 0.0978 0.3157 0.038 Uiso 0.5 1 calc PR A 2
C7 C 0.18985(19) 0.11585(19) 0.4829(2) 0.0277(9) Uani 1 1 d . A .
C8 C 0.23937(19) 0.08771(17) 0.5514(2) 0.0236(8) Uani 1 1 d . . .
C9 C 0.2400(2) 0.0446(2) 0.5966(3) 0.0332(10) Uani 1 1 d . A .
C10 C 0.1950(2) 0.0395(2) 0.6023(3) 0.0438(12) Uani 1 1 d . . .
H10 H 0.1607 0.0651 0.5763 0.053 Uiso 1 1 calc R A .
C11 C 0.2011(3) -0.0042(3) 0.6470(4) 0.0603(18) Uani 1 1 d . A .
H11 H 0.1696 -0.0094 0.6495 0.072 Uiso 1 1 calc R . .
C12 C 0.2511(3) -0.0383(3) 0.6861(4) 0.0627(19) Uani 1 1 d . . .
H12 H 0.2558 -0.0678 0.7171 0.075 Uiso 1 1 calc R A .
C13 C 0.2959(3) -0.0304(2) 0.6812(3) 0.0440(12) Uani 1 1 d . A .
H13 H 0.3318 -0.0545 0.7103 0.053 Uiso 1 1 calc R . .
C14 C 0.31287(19) 0.18425(17) 0.4911(2) 0.0234(8) Uani 1 1 d . . .
C15 C 0.2979(2) 0.23585(18) 0.4547(3) 0.0284(9) Uani 1 1 d . A .
H15 H 0.2594 0.2543 0.4324 0.034 Uiso 1 1 calc R . .
C16 C 0.3403(2) 0.25957(19) 0.4518(3) 0.0325(9) Uani 1 1 d . . .
H16 H 0.331 0.2946 0.4278 0.039 Uiso 1 1 calc R A .
C17 C 0.3956(2) 0.23226(19) 0.4837(3) 0.0314(9) Uani 1 1 d . A .
H17 H 0.425 0.2481 0.4823 0.038 Uiso 1 1 calc R . .
C18 C 0.4074(2) 0.18120(19) 0.5179(2) 0.0281(9) Uani 1 1 d . . .
H18 H 0.4455 0.1623 0.5397 0.034 Uiso 1 1 calc R A .
C19 C 0.35650(18) 0.14970(15) 0.6723(2) 0.0197(7) Uani 1 1 d . . .
C20 C 0.3263(2) 0.17222(17) 0.6942(2) 0.0270(8) Uani 1 1 d . A .
H20 H 0.2825 0.1631 0.664 0.032 Uiso 1 1 calc R . .
C21 C 0.3591(2) 0.20804(18) 0.7598(3) 0.0302(9) Uani 1 1 d . . .
H21 H 0.3376 0.2227 0.7744 0.036 Uiso 1 1 calc R A .
C22 C 0.4219(2) 0.22249(18) 0.8037(3) 0.0308(9) Uani 1 1 d . A .
H22 H 0.4438 0.2472 0.8483 0.037 Uiso 1 1 calc R . .
C23 C 0.4539(2) 0.20060(18) 0.7825(2) 0.0286(9) Uani 1 1 d . . .
H23 H 0.4974 0.2106 0.8126 0.034 Uiso 1 1 calc R A .
C24 C 0.42153(19) 0.16406(17) 0.7169(2) 0.0241(8) Uani 1 1 d . A .
H24 H 0.443 0.1491 0.7025 0.029 Uiso 1 1 calc R . .
C31 C 0.2797(3) -0.0353(2) 0.4568(4) 0.0419(12) Uani 1 1 d . B .
C32 C 0.2129(3) -0.0338(3) 0.3962(4) 0.0554(17) Uani 1 1 d . . .
C33 C 0.1717(4) -0.0734(4) 0.3945(6) 0.089(3) Uani 1 1 d D B 1
H33A H 0.187 -0.0753 0.4491 0.107 Uiso 1 1 calc R B 1
H33B H 0.1749 -0.1103 0.3799 0.107 Uiso 1 1 calc R B 1
C34A C 0.0951(7) -0.0519(9) 0.3255(12) 0.108(6) Uani 0.6 1 d PDU B 1
H34A H 0.0669 -0.0828 0.3121 0.13 Uiso 0.6 1 calc PR B 1
H34B H 0.0898 -0.0232 0.3511 0.13 Uiso 0.6 1 calc PR B 1
C35A C 0.0730(8) -0.0314(7) 0.2535(10) 0.099(6) Uani 0.6 1 d PDU B 1
H35A H 0.0283 -0.0179 0.2199 0.118 Uiso 0.6 1 calc PR B 1
H35B H 0.0714 -0.0615 0.2231 0.118 Uiso 0.6 1 calc PR B 1
C36 C 0.1109(3) 0.0112(4) 0.2636(5) 0.081(3) Uani 1 1 d D B 1
H36A H 0.0951 0.0457 0.2672 0.097 Uiso 1 1 calc R B 1
H36B H 0.102 0.0131 0.213 0.097 Uiso 1 1 calc R B 1
C34B C 0.0960(7) -0.0670(7) 0.3009(10) 0.064(5) Uani 0.4 1 d PDU B 2
H34C H 0.0952 -0.0829 0.2601 0.077 Uiso 0.4 1 calc PR B 2
H34D H 0.0661 -0.0887 0.2994 0.077 Uiso 0.4 1 calc PR B 2
C35B C 0.0725(9) -0.0121(8) 0.2772(13) 0.068(5) Uani 0.4 1 d PDU B 2
H35C H 0.0799 0.0076 0.3211 0.081 Uiso 0.4 1 calc PR B 2
H35D H 0.0258 -0.0112 0.2267 0.081 Uiso 0.4 1 calc PR B 2
C37 C 0.1844(3) 0.0099(3) 0.3357(4) 0.0585(18) Uani 1 1 d . B .
C38 C 0.2292(2) 0.0430(3) 0.3502(3) 0.0475(14) Uani 1 1 d . . .
C39 C 0.2218(3) 0.0893(2) 0.3044(3) 0.0472(14) Uani 1 1 d . B .
C40 C 0.1655(3) 0.1090(4) 0.2301(4) 0.073(2) Uani 1 1 d . . .
H40 H 0.1255 0.0916 0.2036 0.087 Uiso 1 1 calc R B .
C41 C 0.1665(4) 0.1523(4) 0.1947(4) 0.084(3) Uani 1 1 d . B .
H41 H 0.1269 0.1659 0.1446 0.101 Uiso 1 1 calc R . .
C42 C 0.2259(5) 0.1785(3) 0.2308(5) 0.080(3) Uani 1 1 d . . .
H42 H 0.2277 0.2081 0.2056 0.096 Uiso 1 1 calc R B .
C43 C 0.2778(5) 0.1582(3) 0.3019(4) 0.080(3) Uani 1 1 d . B .
H43 H 0.3178 0.1759 0.3287 0.096 Uiso 1 1 calc R . .
C44 C 0.3212(4) -0.0745(2) 0.5211(5) 0.0561(16) Uani 1 1 d . . .
C45 C 0.3204(6) -0.1297(3) 0.5053(7) 0.095(3) Uani 1 1 d . B .
H45 H 0.2913 -0.1419 0.4502 0.114 Uiso 1 1 calc R . .
C46 C 0.3592(8) -0.1657(3) 0.5648(7) 0.136(5) Uani 1 1 d . . .
H46 H 0.354 -0.2038 0.5535 0.163 Uiso 1 1 calc R B .
C47 C 0.4091(9) -0.1457(4) 0.6463(9) 0.162(7) Uani 1 1 d . B .
H47 H 0.4419 -0.1695 0.6893 0.194 Uiso 1 1 calc R . .
C48 C 0.4086(5) -0.0907(3) 0.6616(6) 0.098(3) Uani 1 1 d . . .
H48 H 0.4388 -0.0779 0.7163 0.118 Uiso 1 1 calc R B .
C49 C 0.3427(2) -0.01085(19) 0.4049(3) 0.0297(9) Uani 1 1 d . . .
C50 C 0.3104(3) -0.0558(2) 0.3521(3) 0.0438(12) Uani 1 1 d . B .
H50 H 0.2715 -0.069 0.3353 0.053 Uiso 1 1 calc R . .
C51 C 0.3357(3) -0.0808(2) 0.3246(4) 0.0518(15) Uani 1 1 d . . .
H51 H 0.3144 -0.1117 0.2897 0.062 Uiso 1 1 calc R B .
C52 C 0.3912(3) -0.0617(2) 0.3470(3) 0.0420(12) Uani 1 1 d . B .
H52 H 0.408 -0.0795 0.3278 0.05 Uiso 1 1 calc R . .
C53 C 0.4229(3) -0.0162(2) 0.3978(3) 0.0445(12) Uani 1 1 d . . .
H53 H 0.4605 -0.0019 0.4122 0.053 Uiso 1 1 calc R B .
C54 C 0.3981(2) 0.0081(2) 0.4271(3) 0.0400(11) Uani 1 1 d . B .
H54 H 0.4202 0.0383 0.4633 0.048 Uiso 1 1 calc R . .
P3 P 0.16024(15) 0.83647(13) 0.2031(2) 0.0476(7) Uani 0.5 1 d P . .
P4 P 0.0193(2) 0.88472(18) 0.0091(3) 0.0794(13) Uani 0.5 1 d P . .
F1 F 0.1189(6) 0.8225(5) 0.2211(7) 0.106(3) Uani 0.5 1 d PU . .
F2 F 0.1609(4) 0.7731(3) 0.1956(5) 0.0645(19) Uani 0.5 1 d PU . .
F3 F 0.2146(4) 0.8267(3) 0.2770(6) 0.083(3) Uani 0.5 1 d PU . .
F4 F 0.2063(3) 0.8449(3) 0.1889(5) 0.0562(18) Uani 0.5 1 d PU . .
F5 F 0.1575(4) 0.9009(3) 0.2084(5) 0.065(2) Uani 0.5 1 d PU . .
F6 F 0.1014(4) 0.8386(4) 0.1048(5) 0.070(2) Uani 0.5 1 d PU . .
F7 F 0.0883(5) 0.8558(4) 0.0530(7) 0.087(3) Uani 0.5 1 d PU . .
F8 F 0.0238(11) 0.8821(9) 0.0863(12) 0.189(8) Uani 0.5 1 d PU . .
F9 F 0.0457(10) 0.9430(8) 0.0520(13) 0.179(7) Uani 0.5 1 d PU . .
F11 F 0.0090(3) 0.9317(3) -0.0425(4) 0.0472(14) Uani 0.5 1 d PU . .
F10 F -0.0484(4) 0.9194(4) -0.0013(9) 0.138(5) Uani 0.5 1 d PU . .
F12 F -0.0113(6) 0.8282(5) -0.0156(9) 0.122(4) Uani 0.5 1 d PU . .

loop_
_atom_site_aniso_label
_atom_site_aniso_U_11
_atom_site_aniso_U_22
_atom_site_aniso_U_33
_atom_site_aniso_U_23
_atom_site_aniso_U_13
_atom_site_aniso_U_12
Cu1 0.0197(3) 0.0223(3) 0.0207(3) -0.00219(17) 0.0132(2) -0.00122(17)
Cu2 0.0238(3) 0.0221(3) 0.0248(3) 0.00171(18) 0.0152(2) -0.00114(18)
P1 0.0182(5) 0.0232(5) 0.0165(4) 0.0040(4) 0.0116(4) 0.0019(4)
P2 0.0254(5) 0.0345(6) 0.0290(6) -0.0134(4) 0.0192(5) -0.0070(4)
N1 0.0255(17) 0.0236(16) 0.0186(15) -0.0005(12) 0.0146(14) -0.0038(13)
N2 0.0254(18) 0.041(2) 0.0240(17) 0.0074(15) 0.0147(16) -0.0036(15)
N3 0.075(3) 0.026(2) 0.061(3) 0.005(2) 0.049(3) 0.004(2)
N4 0.067(3) 0.051(3) 0.038(2) -0.012(2) 0.034(3) -0.004(2)
N5 0.0225(18) 0.039(2) 0.034(2) -0.0020(17) 0.0191(17) -0.0018(15)
N6 0.0200(17) 0.0305(19) 0.0313(19) -0.0124(16) 0.0166(17) -0.0063(15)
N7 0.0254(19) 0.033(2) 0.032(2) 0.0107(16) 0.0144(17) -0.0015(15)
C1 0.028(2) 0.0197(18) 0.0171(17) 0.0052(14) 0.0148(16) 0.0053(15)
C2 0.031(2) 0.027(2) 0.0174(17) 0.0040(15) 0.0154(17) 0.0042(16)
C3 0.033(2) 0.030(2) 0.0199(19) 0.0101(17) 0.0102(18) 0.0117(18)
C4A 0.032(4) 0.030(4) 0.021(4) 0.004(3) 0.015(4) 0.004(3)
C5A 0.015(4) 0.041(5) 0.019(4) 0.005(4) 0.006(3) 0.006(4)
C6 0.017(2) 0.060(3) 0.031(2) 0.010(2) 0.0112(19) 0.000(2)
C4B 0.025(4) 0.029(4) 0.024(4) 0.006(4) 0.007(3) 0.002(3)
C5B 0.019(4) 0.038(5) 0.025(4) 0.005(4) 0.010(3) -0.003(4)
C7 0.0181(19) 0.041(2) 0.0198(18) 0.0030(17) 0.0116(16) 0.0022(17)
C8 0.0213(19) 0.030(2) 0.0224(18) 0.0026(16) 0.0162(17) 0.0001(15)
C9 0.028(2) 0.039(3) 0.024(2) 0.0046(18) 0.0151(19) -0.0052(18)
C10 0.030(2) 0.059(3) 0.040(3) 0.014(2) 0.023(2) -0.002(2)
C11 0.049(3) 0.077(4) 0.070(4) 0.027(4) 0.047(3) 0.000(3)
C12 0.053(3) 0.075(4) 0.059(4) 0.036(3) 0.038(3) 0.004(3)
C13 0.041(3) 0.042(3) 0.041(3) 0.019(2) 0.026(2) 0.002(2)
C14 0.0246(19) 0.026(2) 0.0159(16) 0.0008(14) 0.0127(16) 0.0037(15)
C15 0.033(2) 0.028(2) 0.0240(19) 0.0056(16) 0.0195(19) 0.0028(17)
C16 0.040(2) 0.030(2) 0.025(2) 0.0054(17) 0.022(2) -0.0011(19)
C17 0.030(2) 0.038(2) 0.027(2) 0.0007(18) 0.0201(19) -0.0086(18)
C18 0.0220(19) 0.037(2) 0.0220(19) -0.0049(17) 0.0140(17) -0.0046(17)
C19 0.0208(18) 0.0200(18) 0.0158(16) 0.0066(13) 0.0117(15) 0.0033(14)
C20 0.029(2) 0.028(2) 0.0247(19) 0.0087(16) 0.0186(18) 0.0055(16)
C21 0.039(2) 0.030(2) 0.028(2) 0.0054(17) 0.026(2) 0.0098(18)
C22 0.042(2) 0.025(2) 0.025(2) -0.0025(16) 0.023(2) 0.0025(18)
C23 0.026(2) 0.028(2) 0.0221(19) -0.0026(16) 0.0133(18) -0.0004(16)
C24 0.0240(19) 0.027(2) 0.0203(18) -0.0015(15) 0.0149(17) 0.0001(15)
C31 0.048(3) 0.038(3) 0.060(3) -0.029(2) 0.045(3) -0.023(2)
C32 0.048(3) 0.064(4) 0.072(4) -0.044(3) 0.049(3) -0.033(3)
C33 0.077(5) 0.094(6) 0.133(8) -0.065(6) 0.086(6) -0.063(5)
C34A 0.088(8) 0.139(11) 0.131(11) -0.024(8) 0.088(8) -0.014(7)
C35A 0.075(8) 0.097(9) 0.096(9) -0.020(7) 0.049(7) -0.015(7)
C36 0.037(3) 0.121(7) 0.071(5) -0.058(5) 0.033(3) -0.026(4)
C34B 0.043(6) 0.090(10) 0.080(9) -0.032(7) 0.051(7) -0.030(6)
C35B 0.054(8) 0.078(9) 0.066(9) -0.010(7) 0.040(7) -0.014(7)
C37 0.032(3) 0.087(5) 0.051(3) -0.037(3) 0.027(3) -0.012(3)
C38 0.030(2) 0.067(4) 0.035(3) -0.027(3) 0.018(2) -0.007(2)
C39 0.049(3) 0.052(3) 0.031(2) -0.003(2) 0.025(2) 0.023(3)
C40 0.052(4) 0.100(6) 0.045(3) 0.001(4) 0.025(3) 0.035(4)
C41 0.082(6) 0.106(7) 0.043(4) 0.024(4) 0.036(4) 0.063(5)
C42 0.130(8) 0.052(4) 0.062(4) 0.000(3) 0.068(5) 0.027(5)
C43 0.133(7) 0.056(4) 0.048(4) -0.019(3) 0.061(5) -0.006(4)
C44 0.089(5) 0.030(3) 0.082(4) -0.014(3) 0.072(4) -0.014(3)
C45 0.158(9) 0.033(4) 0.123(8) -0.028(4) 0.109(8) -0.021(5)
C46 0.239(15) 0.026(4) 0.115(8) -0.004(5) 0.112(10) 0.009(6)
C47 0.30(2) 0.051(5) 0.155(12) 0.055(7) 0.166(14) 0.087(9)
C48 0.138(9) 0.036(4) 0.104(7) 0.026(4) 0.078(7) 0.036(5)
C49 0.032(2) 0.033(2) 0.028(2) -0.0065(17) 0.0223(19) 0.0015(18)
C50 0.037(3) 0.055(3) 0.047(3) -0.025(3) 0.032(2) -0.014(2)
C51 0.053(3) 0.052(3) 0.065(4) -0.029(3) 0.047(3) -0.015(3)
C52 0.042(3) 0.048(3) 0.046(3) -0.016(2) 0.035(3) -0.005(2)
C53 0.039(3) 0.057(3) 0.048(3) -0.013(2) 0.034(3) -0.003(2)
C54 0.037(3) 0.047(3) 0.041(3) -0.016(2) 0.029(2) -0.009(2)
P3 0.0490(16) 0.0528(17) 0.0581(17) -0.0334(14) 0.0436(15) -0.0224(13)
P4 0.067(2) 0.064(2) 0.125(4) 0.005(2) 0.073(3) 0.0119(19)
F1 0.117(6) 0.134(7) 0.116(6) -0.038(5) 0.099(6) -0.057(5)
F2 0.079(5) 0.049(4) 0.071(4) -0.030(3) 0.054(4) -0.024(3)
F3 0.047(4) 0.039(4) 0.134(7) 0.027(4) 0.053(4) -0.011(3)
F4 0.051(3) 0.068(4) 0.069(4) -0.033(3) 0.049(3) -0.020(3)
F5 0.054(4) 0.066(4) 0.060(4) -0.024(3) 0.034(3) 0.001(3)
F6 0.062(4) 0.071(4) 0.059(4) -0.023(3) 0.035(3) 0.006(3)
F7 0.074(4) 0.083(5) 0.100(5) 0.001(4) 0.059(4) 0.010(3)
F8 0.201(11) 0.184(11) 0.172(10) -0.005(8) 0.125(8) 0.012(8)
F9 0.179(8) 0.170(8) 0.178(8) -0.001(5) 0.121(6) -0.010(5)
F11 0.030(2) 0.077(4) 0.030(2) -0.003(2) 0.019(2) 0.003(2)
F10 0.038(4) 0.069(5) 0.184(9) 0.053(5) 0.031(5) -0.013(3)
F12 0.091(6) 0.091(6) 0.156(8) -0.013(6) 0.075(6) 0.005(5)

loop_
_atom_type_symbol
_atom_type_description
_atom_type_scat_dispersion_real
_atom_type_scat_dispersion_imag
_atom_type_scat_source
C C 0.0033 0.0016 'International Tables Vol C Tables 4.2.6.8 and 6.1.1.4'
H H 0 0 'International Tables Vol C Tables 4.2.6.8 and 6.1.1.4'
N N 0.0061 0.0033 'International Tables Vol C Tables 4.2.6.8 and 6.1.1.4'
F F 0.0171 0.0103 'International Tables Vol C Tables 4.2.6.8 and 6.1.1.4'
P P 0.1023 0.0942 'International Tables Vol C Tables 4.2.6.8 and 6.1.1.4'
Cl Cl 0.1484 0.1585 'International Tables Vol C Tables 4.2.6.8 and 6.1.1.4'
Cu Cu 0.3201 1.2651 'International Tables Vol C Tables 4.2.6.8 and 6.1.1.4'

loop_
_geom_angle_atom_site_label_1
_geom_angle_atom_site_label_2
_geom_angle_atom_site_label_3
_geom_angle
_geom_angle_site_symmetry_1
N5 Cu1 N1 98.50(15) .
N5 Cu1 P2 120.37(12) .
N1 Cu1 P2 112.31(10) .
N5 Cu1 P1 126.14(12) .
N1 Cu1 P1 83.96(10) .
P2 Cu1 P1 107.44(4) .
N5 Cu1 Cu2 97.44(12) .
N1 Cu1 Cu2 137.24(10) .
P2 Cu1 Cu2 92.76(4) .
P1 Cu1 Cu2 54.89(3) .
N3 Cu2 N7 97.68(19) .
N3 Cu2 N2 103.78(19) .
N7 Cu2 N2 102.04(16) .
N3 Cu2 P1 144.97(15) .
N7 Cu2 P1 113.91(12) .
N2 Cu2 P1 84.79(12) .
N3 Cu2 Cu1 97.89(14) .
N7 Cu2 Cu1 109.26(11) .
N2 Cu2 Cu1 138.86(11) .
P1 Cu2 Cu1 58.57(3) .
C8 P1 C19 105.11(18) .
C8 P1 C1 89.71(19) .
C19 P1 C1 102.12(17) .
C8 P1 Cu2 95.03(14) .
C19 P1 Cu2 107.64(12) .
C1 P1 Cu2 147.41(13) .
C8 P1 Cu1 136.72(14) .
C19 P1 Cu1 117.58(13) .
C1 P1 Cu1 88.17(13) .
Cu2 P1 Cu1 66.54(3) .
C31 P2 C49 102.4(2) .
C31 P2 C38 91.4(3) .
C49 P2 C38 104.0(2) .
C31 P2 Cu1 113.14(17) .
C49 P2 Cu1 119.53(15) .
C38 P2 Cu1 121.45(18) .
C18 N1 C14 119.5(4) .
C18 N1 Cu1 123.5(3) .
C14 N1 Cu1 116.2(3) .
C13 N2 C9 117.9(4) .
C13 N2 Cu2 121.5(4) .
C9 N2 Cu2 120.5(3) .
C48 N3 C44 119.1(6) .
C48 N3 Cu2 117.8(5) .
C44 N3 Cu2 121.8(4) .
C43 N4 C39 117.9(6) .
N6 N5 Cu1 138.7(3) .
N7 N6 N5 176.7(5) 2_656
N6 N7 Cu2 146.9(3) 2_656
C2 C1 C14 130.5(4) .
C2 C1 P1 111.7(3) .
C14 C1 P1 117.7(3) .
C1 C2 C7 113.0(3) .
C1 C2 C3 126.9(4) .
C7 C2 C3 120.0(4) .
C4A C3 C2 114.9(5) .
C3 C4A C5A 106.3(7) .
C4A C5A C6 112.8(7) .
C7 C6 C5A 110.6(5) .
C8 C7 C2 114.7(4) .
C8 C7 C6 124.6(4) .
C2 C7 C6 120.7(4) .
C7 C8 C9 131.6(4) .
C7 C8 P1 110.9(3) .
C9 C8 P1 117.3(3) .
N2 C9 C10 121.2(4) .
N2 C9 C8 114.1(4) .
C10 C9 C8 124.7(4) .
C9 C10 C11 118.7(5) .
C12 C11 C10 119.8(5) .
C11 C12 C13 119.3(5) .
N2 C13 C12 123.0(5) .
N1 C14 C15 120.1(4) .
N1 C14 C1 114.3(3) .
C15 C14 C1 125.6(4) .
C16 C15 C14 118.9(4) .
C17 C16 C15 119.9(4) .
C16 C17 C18 118.6(4) .
N1 C18 C17 122.9(4) .
C20 C19 C24 119.2(4) .
C20 C19 P1 123.6(3) .
C24 C19 P1 117.0(3) .
C19 C20 C21 120.8(4) .
C22 C21 C20 120.9(4) .
C21 C22 C23 119.6(4) .
C24 C23 C22 120.1(4) .
C23 C24 C19 119.4(4) .
C32 C31 C44 128.9(5) .
C32 C31 P2 108.7(5) .
C44 C31 P2 122.4(4) .
C31 C32 C37 115.9(5) .
C31 C32 C33 122.0(7) .
C37 C32 C33 122.0(7) .
C32 C33 C34A 108.6(10) .
C35A C34A C33 116.9(13) .
C34A C35A C36 114.3(14) .
C35A C36 C37 119.6(11) .
C38 C37 C32 113.2(5) .
C38 C37 C36 128.2(8) .
C32 C37 C36 118.5(7) .
C37 C38 C39 130.7(6) .
C37 C38 P2 110.7(5) .
C39 C38 P2 118.6(4) .
C40 C39 N4 118.4(7) .
C40 C39 C38 127.9(7) .
N4 C39 C38 113.7(5) .
C41 C40 C39 120.9(8) .
C40 C41 C42 121.5(7) .
C43 C42 C41 114.8(8) .
C42 C43 N4 126.4(9) .
N3 C44 C45 119.7(7) .
N3 C44 C31 118.0(5) .
C45 C44 C31 122.1(7) .
C46 C45 C44 121.9(9) .
C45 C46 C47 118.2(8) .
C48 C47 C46 118.7(10) .
N3 C48 C47 121.7(10) .
C54 C49 C50 119.2(4) .
C54 C49 P2 120.7(3) .
C50 C49 P2 120.1(4) .
C51 C50 C49 119.4(5) .
C52 C51 C50 121.1(5) .
C51 C52 C53 120.1(5) .
C52 C53 C54 118.5(5) .
C49 C54 C53 121.6(5) .
F3 P3 F1 94.0(6) .
F3 P3 F2 82.1(5) .
F1 P3 F2 83.1(6) .
F3 P3 F4 82.2(5) .
F1 P3 F4 174.0(7) .
F2 P3 F4 91.8(4) .
F3 P3 F5 99.4(5) .
F1 P3 F5 96.4(6) .
F2 P3 F5 178.4(6) .
F4 P3 F5 88.8(4) .
F3 P3 F6 164.3(6) .
F1 P3 F6 96.6(6) .
F2 P3 F6 87.7(5) .
F4 P3 F6 86.1(5) .
F5 P3 F6 90.8(5) .
F11 P4 F12 130.6(8) .
F11 P4 F9 63.2(8) .
F12 P4 F9 161.4(10) .
F11 P4 F7 107.6(5) .
F12 P4 F7 88.6(6) .
F9 P4 F7 98.9(9) .
F11 P4 F8 132.3(8) .
F12 P4 F8 87.6(10) .
F9 P4 F8 74.5(11) .
F7 P4 F8 99.5(9) .
F11 P4 F10 86.3(4) .
F12 P4 F10 94.5(6) .
F9 P4 F10 72.5(8) .
F7 P4 F10 158.6(7) .
F8 P4 F10 59.6(8) .
F11 P4 F6 133.0(4) .
F12 P4 F6 80.7(6) .
F9 P4 F6 97.6(8) .
F8 P4 F6 71.2(8) .
F10 P4 F6 130.8(6) .
F7 F6 P3 141.7(11) .
F7 F6 P4 49.6(7) .
P3 F6 P4 142.3(5) .
F6 F7 P4 101.4(9) .
P4 F9 F11 56.2(8) .
P4 F11 F9 60.6(8) .

loop_
_geom_bond_atom_site_label_1
_geom_bond_atom_site_label_2
_geom_bond_distance
_geom_bond_site_symmetry_2
Cu1 N5 1.982(4) .
Cu1 N1 2.062(3) .
Cu1 P2 2.2485(12) .
Cu1 P1 2.3726(11) .
Cu1 Cu2 2.5508(7) .
Cu2 N3 2.040(5) .
Cu2 N7 2.051(4) .
Cu2 N2 2.061(4) .
Cu2 P1 2.2749(11) .
P1 C8 1.814(4) .
P1 C19 1.822(4) .
P1 C1 1.830(4) .
P2 C31 1.805(5) .
P2 C49 1.818(4) .
P2 C38 1.830(6) .
N1 C18 1.327(5) .
N1 C14 1.375(5) .
N2 C13 1.345(6) .
N2 C9 1.355(6) .
N3 C48 1.339(9) .
N3 C44 1.389(9) .
N4 C43 1.364(9) .
N4 C39 1.389(8) .
N5 N6 1.186(5) .
N6 N7 1.161(6) 2_656
N7 N6 1.161(6) 2_656
C1 C2 1.350(6) .
C1 C14 1.464(6) .
C2 C7 1.475(6) .
C2 C3 1.509(5) .
C3 C4A 1.458(10) .
C4A C5A 1.519(12) .
C5A C6 1.607(10) .
C6 C7 1.520(6) .
C4B C5B 1.517(12) .
C7 C8 1.360(6) .
C8 C9 1.465(6) .
C9 C10 1.391(7) .
C10 C11 1.400(8) .
C11 C12 1.334(10) .
C12 C13 1.381(8) .
C14 C15 1.404(6) .
C15 C16 1.390(6) .
C16 C17 1.376(7) .
C17 C18 1.384(6) .
C19 C20 1.379(6) .
C19 C24 1.417(6) .
C20 C21 1.390(6) .
C21 C22 1.369(7) .
C22 C23 1.405(6) .
C23 C24 1.402(6) .
C31 C32 1.383(8) .
C31 C44 1.436(10) .
C32 C37 1.465(11) .
C32 C33 1.507(9) .
C33 C34A 1.669(17) .
C34A C35A 1.375(18) .
C35A C36 1.407(16) .
C36 C37 1.529(9) .
C34B C35B 1.432(19) .
C37 C38 1.353(9) .
C38 C39 1.451(9) .
C39 C40 1.381(8) .
C40 C41 1.344(13) .
C41 C42 1.430(14) .
C42 C43 1.317(11) .
C44 C45 1.396(8) .
C45 C46 1.325(15) .
C46 C47 1.430(18) .
C47 C48 1.394(12) .
C49 C54 1.374(7) .
C49 C50 1.402(7) .
C50 C51 1.389(7) .
C51 C52 1.375(8) .
C52 C53 1.394(7) .
C53 C54 1.402(7) .
P3 F3 1.294(9) .
P3 F1 1.537(9) .
P3 F2 1.562(8) .
P3 F4 1.577(7) .
P3 F5 1.588(8) .
P3 F6 1.616(9) .
P4 F11 1.519(8) .
P4 F12 1.523(13) .
P4 F9 1.59(2) .
P4 F7 1.637(10) .
P4 F8 1.67(2) .
P4 F10 1.978(14) .
P4 F6 2.108(10) .
F6 F7 1.045(12) .
F9 F11 1.63(2) .

loop_
_geom_torsion_atom_site_label_1
_geom_torsion_atom_site_label_2
_geom_torsion_atom_site_label_3
_geom_torsion_atom_site_label_4
_geom_torsion
_geom_torsion_site_symmetry_4
N5 Cu1 Cu2 N3 -78.4(2) .
N1 Cu1 Cu2 N3 170.4(2) .
P2 Cu1 Cu2 N3 42.69(16) .
P1 Cu1 Cu2 N3 152.14(16) .
N5 Cu1 Cu2 N7 22.60(18) .
N1 Cu1 Cu2 N7 -88.56(19) .
P2 Cu1 Cu2 N7 143.72(14) .
P1 Cu1 Cu2 N7 -106.83(14) .
N5 Cu1 Cu2 N2 160.0(2) .
N1 Cu1 Cu2 N2 48.8(2) .
P2 Cu1 Cu2 N2 -78.92(18) .
P1 Cu1 Cu2 N2 30.53(18) .
N5 Cu1 Cu2 P1 129.43(12) .
N1 Cu1 Cu2 P1 18.27(14) .
P2 Cu1 Cu2 P1 -109.45(5) .
N3 Cu2 P1 C8 85.6(3) .
N7 Cu2 P1 C8 -121.93(18) .
N2 Cu2 P1 C8 -21.06(17) .
Cu1 Cu2 P1 C8 139.33(13) .
N3 Cu2 P1 C19 -166.8(3) .
N7 Cu2 P1 C19 -14.32(19) .
N2 Cu2 P1 C19 86.56(17) .
Cu1 Cu2 P1 C19 -113.05(13) .
N3 Cu2 P1 C1 -11.8(4) .
N7 Cu2 P1 C1 140.7(3) .
N2 Cu2 P1 C1 -118.4(3) .
Cu1 Cu2 P1 C1 42.0(3) .
N3 Cu2 P1 Cu1 -53.7(3) .
N7 Cu2 P1 Cu1 98.73(13) .
N2 Cu2 P1 Cu1 -160.39(11) .
N5 Cu1 P1 C8 -142.8(2) .
N1 Cu1 P1 C8 121.1(2) .
P2 Cu1 P1 C8 9.6(2) .
Cu2 Cu1 P1 C8 -71.2(2) .
N5 Cu1 P1 C19 26.9(2) .
N1 Cu1 P1 C19 -69.24(16) .
P2 Cu1 P1 C19 179.23(13) .
Cu2 Cu1 P1 C19 98.40(13) .
N5 Cu1 P1 C1 129.6(2) .
N1 Cu1 P1 C1 33.48(16) .
P2 Cu1 P1 C1 -78.04(14) .
Cu2 Cu1 P1 C1 -158.88(14) .
N5 Cu1 P1 Cu2 -71.50(15) .
N1 Cu1 P1 Cu2 -167.64(9) .
P2 Cu1 P1 Cu2 80.84(4) .
N5 Cu1 P2 C31 98.4(2) .
N1 Cu1 P2 C31 -146.4(2) .
P1 Cu1 P2 C31 -55.8(2) .
Cu2 Cu1 P2 C31 -1.9(2) .
N5 Cu1 P2 C49 -22.3(2) .
N1 Cu1 P2 C49 92.9(2) .
P1 Cu1 P2 C49 -176.53(18) .
Cu2 Cu1 P2 C49 -122.57(18) .
N5 Cu1 P2 C38 -154.5(3) .
N1 Cu1 P2 C38 -39.3(3) .
P1 Cu1 P2 C38 51.2(2) .
Cu2 Cu1 P2 C38 105.2(2) .
N5 Cu1 N1 C18 33.2(3) .
P2 Cu1 N1 C18 -94.6(3) .
P1 Cu1 N1 C18 159.0(3) .
Cu2 Cu1 N1 C18 144.0(3) .
N5 Cu1 N1 C14 -157.2(3) .
P2 Cu1 N1 C14 74.9(3) .
P1 Cu1 N1 C14 -31.5(3) .
Cu2 Cu1 N1 C14 -46.5(3) .
N3 Cu2 N2 C13 51.3(4) .
N7 Cu2 N2 C13 -49.9(4) .
P1 Cu2 N2 C13 -163.2(4) .
Cu1 Cu2 N2 C13 171.0(3) .
N3 Cu2 N2 C9 -129.4(4) .
N7 Cu2 N2 C9 129.5(4) .
P1 Cu2 N2 C9 16.1(3) .
Cu1 Cu2 N2 C9 -9.7(5) .
N7 Cu2 N3 C48 16.9(7) .
N2 Cu2 N3 C48 -87.6(7) .
P1 Cu2 N3 C48 171.7(6) .
Cu1 Cu2 N3 C48 127.7(7) .
N7 Cu2 N3 C44 -176.5(5) .
N2 Cu2 N3 C44 79.1(5) .
P1 Cu2 N3 C44 -21.7(6) .
Cu1 Cu2 N3 C44 -65.7(5) .
N1 Cu1 N5 N6 151.4(5) .
P2 Cu1 N5 N6 -86.4(5) .
P1 Cu1 N5 N6 62.7(5) .
Cu2 Cu1 N5 N6 11.2(5) .
N3 Cu2 N7 N6 149.0(7) 2_656
N2 Cu2 N7 N6 -105.1(7) 2_656
P1 Cu2 N7 N6 -15.5(7) 2_656
Cu1 Cu2 N7 N6 47.8(7) 2_656
C8 P1 C1 C2 -2.1(3) .
C19 P1 C1 C2 -107.5(3) .
Cu2 P1 C1 C2 96.8(4) .
Cu1 P1 C1 C2 134.6(3) .
C8 P1 C1 C14 -178.6(3) .
C19 P1 C1 C14 76.0(3) .
Cu2 P1 C1 C14 -79.7(4) .
Cu1 P1 C1 C14 -41.8(3) .
C14 C1 C2 C7 177.6(4) .
P1 C1 C2 C7 1.7(5) .
C14 C1 C2 C3 0.8(7) .
P1 C1 C2 C3 -175.1(4) .
C1 C2 C3 C4A 151.7(6) .
C7 C2 C3 C4A -24.9(7) .
C2 C3 C4A C5A 56.7(9) .
C3 C4A C5A C6 -67.0(10) .
C4A C5A C6 C7 42.4(10) .
C1 C2 C7 C8 -0.1(6) .
C3 C2 C7 C8 176.9(4) .
C1 C2 C7 C6 -177.6(4) .
C3 C2 C7 C6 -0.5(7) .
C5A C6 C7 C8 174.4(6) .
C5A C6 C7 C2 -8.4(7) .
C2 C7 C8 C9 -176.1(5) .
C6 C7 C8 C9 1.3(8) .
C2 C7 C8 P1 -1.6(5) .
C6 C7 C8 P1 175.8(4) .
C19 P1 C8 C7 104.5(3) .
C1 P1 C8 C7 2.1(3) .
Cu2 P1 C8 C7 -145.7(3) .
Cu1 P1 C8 C7 -85.0(4) .
C19 P1 C8 C9 -80.1(4) .
C1 P1 C8 C9 177.4(4) .
Cu2 P1 C8 C9 29.7(3) .
Cu1 P1 C8 C9 90.4(4) .
C13 N2 C9 C10 1.9(7) .
Cu2 N2 C9 C10 -177.5(4) .
C13 N2 C9 C8 179.1(4) .
Cu2 N2 C9 C8 -0.2(5) .
C7 C8 C9 N2 151.7(5) .
P1 C8 C9 N2 -22.5(5) .
C7 C8 C9 C10 -31.2(8) .
P1 C8 C9 C10 154.6(4) .
N2 C9 C10 C11 -3.7(9) .
C8 C9 C10 C11 179.4(5) .
C9 C10 C11 C12 3.0(11) .
C10 C11 C12 C13 -0.6(12) .
C9 N2 C13 C12 0.7(9) .
Cu2 N2 C13 C12 180.0(5) .
C11 C12 C13 N2 -1.3(11) .
C18 N1 C14 C15 1.4(6) .
Cu1 N1 C14 C15 -168.5(3) .
C18 N1 C14 C1 -178.9(3) .
Cu1 N1 C14 C1 11.2(4) .
C2 C1 C14 N1 -149.3(4) .
P1 C1 C14 N1 26.4(4) .
C2 C1 C14 C15 30.5(7) .
P1 C1 C14 C15 -153.9(3) .
N1 C14 C15 C16 -1.4(6) .
C1 C14 C15 C16 178.9(4) .
C14 C15 C16 C17 0.5(6) .
C15 C16 C17 C18 0.3(7) .
C14 N1 C18 C17 -0.6(6) .
Cu1 N1 C18 C17 168.6(3) .
C16 C17 C18 N1 -0.3(7) .
C8 P1 C19 C20 -11.8(4) .
C1 P1 C19 C20 81.2(3) .
Cu2 P1 C19 C20 -112.2(3) .
Cu1 P1 C19 C20 175.5(3) .
C8 P1 C19 C24 172.2(3) .
C1 P1 C19 C24 -94.8(3) .
Cu2 P1 C19 C24 71.7(3) .
Cu1 P1 C19 C24 -0.5(3) .
C24 C19 C20 C21 -0.9(6) .
P1 C19 C20 C21 -176.9(3) .
C19 C20 C21 C22 1.0(6) .
C20 C21 C22 C23 -0.4(7) .
C21 C22 C23 C24 -0.2(6) .
C22 C23 C24 C19 0.2(6) .
C20 C19 C24 C23 0.3(6) .
P1 C19 C24 C23 176.5(3) .
C49 P2 C31 C32 -107.3(4) .
C38 P2 C31 C32 -2.6(4) .
Cu1 P2 C31 C32 122.7(3) .
C49 P2 C31 C44 71.6(5) .
C38 P2 C31 C44 176.3(4) .
Cu1 P2 C31 C44 -58.4(4) .
C44 C31 C32 C37 -176.2(5) .
P2 C31 C32 C37 2.7(6) .
C44 C31 C32 C33 6.2(9) .
P2 C31 C32 C33 -174.9(5) .
C31 C32 C33 C34A 168.6(9) .
C37 C32 C33 C34A -8.9(11) .
C32 C33 C34A C35A 41(2) .
C33 C34A C35A C36 -55(3) .
C34A C35A C36 C37 36(2) .
C31 C32 C37 C38 -1.2(7) .
C33 C32 C37 C38 176.4(6) .
C31 C32 C37 C36 175.5(5) .
C33 C32 C37 C36 -6.9(8) .
C35A C36 C37 C38 171.4(11) .
C35A C36 C37 C32 -4.8(13) .
C32 C37 C38 C39 177.7(5) .
C36 C37 C38 C39 1.4(10) .
C32 C37 C38 P2 -0.9(6) .
C36 C37 C38 P2 -177.3(5) .
C31 P2 C38 C37 2.1(4) .
C49 P2 C38 C37 105.2(4) .
Cu1 P2 C38 C37 -116.4(4) .
C31 P2 C38 C39 -176.8(4) .
C49 P2 C38 C39 -73.6(4) .
Cu1 P2 C38 C39 64.8(4) .
C43 N4 C39 C40 1.8(8) .
C43 N4 C39 C38 179.8(5) .
C37 C38 C39 C40 -4.3(9) .
P2 C38 C39 C40 174.2(5) .
C37 C38 C39 N4 178.0(5) .
P2 C38 C39 N4 -3.5(6) .
N4 C39 C40 C41 -1.8(9) .
C38 C39 C40 C41 -179.4(6) .
C39 C40 C41 C42 2.3(11) .
C40 C41 C42 C43 -2.8(10) .
C41 C42 C43 N4 3.1(11) .
C39 N4 C43 C42 -2.7(10) .
C48 N3 C44 C45 -0.6(11) .
Cu2 N3 C44 C45 -167.1(6) .
C48 N3 C44 C31 -175.7(7) .
Cu2 N3 C44 C31 17.9(8) .
C32 C31 C44 N3 -124.9(6) .
P2 C31 C44 N3 56.4(7) .
C32 C31 C44 C45 60.2(9) .
P2 C31 C44 C45 -118.5(7) .
N3 C44 C45 C46 4.5(15) .
C31 C44 C45 C46 179.4(11) .
C44 C45 C46 C47 -9(2) .
C45 C46 C47 C48 10(2) .
C44 N3 C48 C47 1.8(16) .
Cu2 N3 C48 C47 168.9(11) .
C46 C47 C48 N3 -6(2) .
C31 P2 C49 C54 -143.7(4) .
C38 P2 C49 C54 121.6(5) .
Cu1 P2 C49 C54 -17.8(5) .
C31 P2 C49 C50 36.5(5) .
C38 P2 C49 C50 -58.2(5) .
Cu1 P2 C49 C50 162.4(4) .
C54 C49 C50 C51 1.1(9) .
P2 C49 C50 C51 -179.1(5) .
C49 C50 C51 C52 -1.3(10) .
C50 C51 C52 C53 -0.3(10) .
C51 C52 C53 C54 2.0(9) .
C50 C49 C54 C53 0.6(8) .
P2 C49 C54 C53 -179.2(4) .
C52 C53 C54 C49 -2.1(9) .
F3 P3 F6 F7 -72(3) .
F1 P3 F6 F7 155.2(15) .
F2 P3 F6 F7 -122.0(15) .
F4 P3 F6 F7 -30.1(15) .
F5 P3 F6 F7 58.7(15) .
F3 P3 F6 P4 -158.1(14) .
F1 P3 F6 P4 69.4(11) .
F2 P3 F6 P4 152.1(10) .
F4 P3 F6 P4 -115.9(10) .
F5 P3 F6 P4 -27.2(10) .
F11 P4 F6 F7 -34.5(11) .
F12 P4 F6 F7 104.0(11) .
F9 P4 F6 F7 -94.7(12) .
F8 P4 F6 F7 -165.4(13) .
F10 P4 F6 F7 -168.1(10) .
F11 P4 F6 P3 91.2(12) .
F12 P4 F6 P3 -130.3(12) .
F9 P4 F6 P3 31.0(13) .
F7 P4 F6 P3 125.7(16) .
F8 P4 F6 P3 -39.8(13) .
F10 P4 F6 P3 -42.4(13) .
P3 F6 F7 P4 -126.8(12) .
F11 P4 F7 F6 154.2(8) .
F12 P4 F7 F6 -73.3(11) .
F9 P4 F7 F6 89.6(12) .
F8 P4 F7 F6 14.0(12) .
F10 P4 F7 F6 25(2) .
F12 P4 F9 F11 -142(3) .
F7 P4 F9 F11 105.3(7) .
F8 P4 F9 F11 -157.3(10) .
F10 P4 F9 F11 -94.8(7) .
F6 P4 F9 F11 134.7(5) .
F12 P4 F11 F9 165.0(11) .
F7 P4 F11 F9 -91.3(10) .
F8 P4 F11 F9 30.2(14) .
F10 P4 F11 F9 72.2(9) .
F6 P4 F11 F9 -74.5(10) .

loop_
_platon_squeeze_void_nr
_platon_squeeze_void_average_x
_platon_squeeze_void_average_y
_platon_squeeze_void_average_z
_platon_squeeze_void_volume
_platon_squeeze_void_count_electrons
_platon_squeeze_void_content
1 0.010 0.250 -0.240 1368 599 ' '
2 -0.044 0.750 0.206 1368 599 ' '
